data_1548443
loop_
_publ_author_name
'Katsuma, Yuhei'
'Asakawa, Hiroki'
'Yamashita, Makoto'

_publ_section_title
;
 Reactivity of highly Lewis acidic diborane(4) towards pyridine and
 isocyanide: formation of boraalkene-pyridine complex and
 <i>ortho</i>-functionalized pyridine derivatives.
;
_journal_issue 5
_journal_name_full 'Chemical science'
_journal_page_first 1301
_journal_page_last 1310
_journal_paper_doi 10.1039/c7sc04759b
_journal_volume 9
_journal_year 2018
_chemical_formula_moiety 'C89 H112 B4 N4 O4'
_chemical_formula_sum 'C89 H112 B4 N4 O4'
_chemical_formula_weight 1345.06
_space_group_crystal_system triclinic
_space_group_IT_number 2
_space_group_name_Hall '-P 1'
_space_group_name_H-M_alt 'P -1'
_symmetry_space_group_name_Hall '-P 1'
_symmetry_space_group_name_H-M 'P -1'
_atom_sites_solution_hydrogens geom
_audit_creation_method SHELXL-2014
_audit_update_record
;
2017-11-03 deposited with the CCDC.
2017-12-11 downloaded from the CCDC.
;
_cell_angle_alpha 101.384(5)
_cell_angle_beta 91.511(4)
_cell_angle_gamma 100.757(4)
_cell_formula_units_Z 1
_cell_length_a 9.894(3)
_cell_length_b 12.714(4)
_cell_length_c 16.323(4)
_cell_measurement_reflns_used 4421
_cell_measurement_temperature 93(2)
_cell_measurement_theta_max 31.3379
_cell_measurement_theta_min 2.2976
_cell_volume 1973.3(10)
_computing_cell_refinement 'RIGAKU CrystalClear'
_computing_data_collection 'RIGAKU CrystalClear'
_computing_data_reduction 'RIGAKU CrystalClear'
_computing_molecular_graphics 'Yadokari-XG 2009(Wakita Nemoto et al.)'
_computing_publication_material 'Yadokari-XG 2009(Wakita,Nemoto et al.)'
_computing_structure_refinement 'SHELXL-2014 (Sheldrick, 2014)'
_computing_structure_solution SIR-97
_diffrn_ambient_temperature 93(2)
_diffrn_detector_area_resol_mean 28.5714
_diffrn_measured_fraction_theta_full 0.981
_diffrn_measured_fraction_theta_max 0.963
_diffrn_measurement_device_type 'Rigaku VariMax Saturn'
_diffrn_measurement_method 'omega scans'
_diffrn_radiation_monochromator Confocal
_diffrn_radiation_source 'rotating-anode X-ray tube'
_diffrn_radiation_type MoK\a
_diffrn_radiation_wavelength 0.71075
_diffrn_reflns_av_R_equivalents 0.0526
_diffrn_reflns_av_unetI/netI 0.1078
_diffrn_reflns_Laue_measured_fraction_full 0.981
_diffrn_reflns_Laue_measured_fraction_max 0.963
_diffrn_reflns_limit_h_max 12
_diffrn_reflns_limit_h_min -12
_diffrn_reflns_limit_k_max 16
_diffrn_reflns_limit_k_min -16
_diffrn_reflns_limit_l_max 21
_diffrn_reflns_limit_l_min -16
_diffrn_reflns_number 16334
_diffrn_reflns_point_group_measured_fraction_full 0.981
_diffrn_reflns_point_group_measured_fraction_max 0.963
_diffrn_reflns_theta_full 25.242
_diffrn_reflns_theta_max 27.452
_diffrn_reflns_theta_min 3.197
_exptl_absorpt_coefficient_mu 0.067
_exptl_absorpt_correction_T_max 1.0000
_exptl_absorpt_correction_T_min 0.8837
_exptl_absorpt_correction_type multi-scan
_exptl_absorpt_process_details 'Jacobson, R. (1998) Private communication'
_exptl_crystal_colour Colorless
_exptl_crystal_density_diffrn 1.132
_exptl_crystal_description Prism
_exptl_crystal_F_000 726
_exptl_crystal_size_max 0.240
_exptl_crystal_size_mid 0.230
_exptl_crystal_size_min 0.100
_refine_diff_density_max 0.243
_refine_diff_density_min -0.290
_refine_diff_density_rms 0.060
_refine_ls_extinction_method none
_refine_ls_goodness_of_fit_ref 0.992
_refine_ls_hydrogen_treatment constr
_refine_ls_matrix_type full
_refine_ls_number_parameters 490
_refine_ls_number_reflns 8672
_refine_ls_number_restraints 4
_refine_ls_restrained_S_all 0.992
_refine_ls_R_factor_all 0.1217
_refine_ls_R_factor_gt 0.0659
_refine_ls_shift/su_max 0.000
_refine_ls_shift/su_mean 0.000
_refine_ls_structure_factor_coef Fsqd
_refine_ls_weighting_details 'w=1/[\s^2^(Fo^2^)+(0.0682P)^2^] where P=(Fo^2^+2Fc^2^)/3'
_refine_ls_weighting_scheme calc
_refine_ls_wR_factor_gt 0.1350
_refine_ls_wR_factor_ref 0.1656
_reflns_Friedel_coverage 0.000
_reflns_number_gt 4770
_reflns_number_total 8672
_reflns_threshold_expression 'I > 2\s(I)'
_cod_data_source_file c7sc04759b3.cif
_cod_data_source_block 5e
_cod_depositor_comments
;
The following automatic conversions were performed:

'_exptl_absorpt_correction_type' value 'Multi-scan' changed to
'multi-scan' according to
/home/data/users/saulius/crontab/automatic-downloads/rss-feeds/RSC/lib/dictionaries/cif_core.dic
dictionary named 'cif_core.dic' version 2.4.2 from 2011-04-26.

Automatic conversion script
Id: cif_fix_values 4973 2017-02-22 13:04:09Z antanas 

 Adding full bibliography for 1548427--1548445.cif.
;
_cod_original_cell_volume 1973.2(10)
_cod_database_code 1548443
_shelx_space_group_comment
;
The symmetry employed for this shelxl refinement is uniquely defined
by the following loop, which should always be used as a source of
symmetry information in preference to the above space-group names.
They are only intended as comments.
;
_shelx_estimated_absorpt_t_min 0.984
_shelx_estimated_absorpt_t_max 0.993
_shelxl_version_number 2014-3

loop_
_space_group_symop_operation_xyz
'x, y, z'
'-x, -y, -z'

loop_
_atom_site_label
_atom_site_type_symbol
_atom_site_fract_x
_atom_site_fract_y
_atom_site_fract_z
_atom_site_U_iso_or_equiv
_atom_site_adp_type
_atom_site_occupancy
_atom_site_site_symmetry_order
_atom_site_calc_flag
_atom_site_refinement_flags_posn
_atom_site_refinement_flags_adp
_atom_site_refinement_flags_occupancy
_atom_site_disorder_assembly
_atom_site_disorder_group
O1 O 0.77924(15) 0.14650(12) 0.98493(9) 0.0231(4) Uani 1 1 d . . . . .
N1 N 0.62757(19) 0.22308(15) 0.90075(11) 0.0221(4) Uani 1 1 d . . . . .
O2 O 0.75343(17) 0.32395(13) 1.03341(10) 0.0304(4) Uani 1 1 d . . . . .
C1 C 0.6082(2) 0.12691(17) 0.83869(13) 0.0216(5) Uani 1 1 d . . . . .
H1 H 0.6605 0.0748 0.8491 0.026 Uiso 1 1 calc R U . . .
C2 C 0.4232(2) -0.08174(18) 0.68138(13) 0.0219(5) Uani 1 1 d . . . . .
N2 N 0.54891(18) -0.00482(14) 0.71405(11) 0.0204(4) Uani 1 1 d . . . . .
C3 C 0.9247(2) 0.12244(18) 0.73778(14) 0.0215(5) Uani 1 1 d . . . . .
C4 C 0.7310(2) -0.13041(17) 0.67033(13) 0.0188(5) Uani 1 1 d . . . . .
C5 C 0.5277(2) 0.09625(17) 0.76691(13) 0.0199(5) Uani 1 1 d . . . . .
C6 C 0.4351(2) 0.3190(2) 0.92490(14) 0.0283(6) Uani 1 1 d . . . . .
C7 C 0.7307(2) -0.19560(18) 0.73167(14) 0.0210(5) Uani 1 1 d . . . . .
C8 C 0.9985(2) 0.27526(18) 0.66949(16) 0.0280(6) Uani 1 1 d . . . . .
C9 C 0.5639(2) 0.31437(18) 0.89319(14) 0.0223(5) Uani 1 1 d . . . . .
C10 C 0.6347(2) 0.39624(18) 0.85543(14) 0.0260(5) Uani 1 1 d . . . . .
C11 C 0.4178(2) 0.1441(2) 0.73895(14) 0.0260(5) Uani 1 1 d . . . . .
H11 H 0.4207 0.2205 0.7553 0.031 Uiso 1 1 calc R U . . .
C12 C 0.8228(2) -0.33325(18) 0.63533(15) 0.0231(5) Uani 1 1 d . . . . .
C13 C 0.3053(2) -0.0384(2) 0.66690(14) 0.0248(5) Uani 1 1 d . . . . .
C14 C 0.8747(3) 0.24485(18) 0.62082(14) 0.0275(6) Uani 1 1 d . . . . .
H14 H 0.8582 0.2852 0.5797 0.033 Uiso 1 1 calc R U . . .
C15 C 0.7741(2) 0.15639(18) 0.63105(14) 0.0241(5) Uani 1 1 d . . . . .
C16 C 0.4146(2) -0.19462(18) 0.66105(14) 0.0260(5) Uani 1 1 d . . . . .
H16 H 0.4932 -0.2248 0.6703 0.031 Uiso 1 1 calc R U . . .
C17 C 0.7962(2) 0.09192(17) 0.68997(13) 0.0216(5) Uani 1 1 d . . . . .
C18 C 0.9619(2) 0.0588(2) 0.80135(15) 0.0285(6) Uani 1 1 d . . . . .
H18 H 1.0591 0.0851 0.8211 0.043 Uiso 1 1 calc R U . . .
H18A H 0.9470 -0.0191 0.7753 0.043 Uiso 1 1 calc R U . . .
H18B H 0.9038 0.0693 0.8488 0.043 Uiso 1 1 calc R U . . .
C19 C 0.8694(3) 0.3059(2) 1.08377(15) 0.0305(6) Uani 1 1 d . . . . .
C20 C 0.8419(2) 0.17909(18) 1.07039(14) 0.0239(5) Uani 1 1 d . . . . .
C21 C 0.8208(2) -0.27043(18) 0.57498(14) 0.0236(5) Uani 1 1 d . . . . .
H21 H 0.8490 -0.2966 0.5208 0.028 Uiso 1 1 calc R U . . .
C22 C 0.7786(2) -0.29372(18) 0.71329(15) 0.0250(5) Uani 1 1 d . . . . .
H22 H 0.7811 -0.3349 0.7558 0.030 Uiso 1 1 calc R U . . .
C23 C 0.6407(2) 0.13180(19) 0.57499(15) 0.0289(6) Uani 1 1 d . . . . .
H23 H 0.5738 0.1719 0.6032 0.043 Uiso 1 1 calc R U . . .
H23A H 0.6025 0.0531 0.5640 0.043 Uiso 1 1 calc R U . . .
H23B H 0.6605 0.1546 0.5219 0.043 Uiso 1 1 calc R U . . .
C24 C 0.6786(2) -0.16255(19) 0.81740(14) 0.0278(5) Uani 1 1 d . . . . .
H24 H 0.7403 -0.0965 0.8486 0.042 Uiso 1 1 calc R U . . .
H24A H 0.6762 -0.2220 0.8478 0.042 Uiso 1 1 calc R U . . .
H24B H 0.5855 -0.1478 0.8113 0.042 Uiso 1 1 calc R U . . .
C25 C 0.7787(2) -0.16997(18) 0.59142(14) 0.0213(5) Uani 1 1 d . . . . .
C26 C 0.9704(3) 0.1316(2) 1.07409(16) 0.0324(6) Uani 1 1 d . . . . .
H26 H 0.9446 0.0518 1.0658 0.049 Uiso 1 1 calc R U . . .
H26A H 1.0203 0.1612 1.1289 0.049 Uiso 1 1 calc R U . . .
H26B H 1.0296 0.1511 1.0300 0.049 Uiso 1 1 calc R U . . .
C27 C 0.7818(3) -0.10772(19) 0.52126(15) 0.0318(6) Uani 1 1 d . . . . .
H27 H 0.8310 -0.1420 0.4753 0.048 Uiso 1 1 calc R U . . .
H27A H 0.8292 -0.0318 0.5420 0.048 Uiso 1 1 calc R U . . .
H27B H 0.6872 -0.1090 0.5010 0.048 Uiso 1 1 calc R U . . .
C28 C 1.0204(2) 0.21381(18) 0.72831(15) 0.0266(5) Uani 1 1 d . . . . .
H28 H 1.1033 0.2348 0.7632 0.032 Uiso 1 1 calc R U . . .
C29 C 0.1759(3) -0.2211(2) 0.61319(15) 0.0330(6) Uani 1 1 d . . . . .
H29 H 0.0922 -0.2690 0.5900 0.040 Uiso 1 1 calc R U . . .
C30 C 1.0011(3) 0.3525(2) 1.04524(18) 0.0427(7) Uani 1 1 d . . . . .
H30 H 1.0026 0.3112 0.9879 0.064 Uiso 1 1 calc R U . . .
H30A H 1.0817 0.3464 1.0789 0.064 Uiso 1 1 calc R U . . .
H30B H 1.0031 0.4296 1.0443 0.064 Uiso 1 1 calc R U . . .
C31 C 0.7731(2) 0.3880(2) 0.82149(16) 0.0333(6) Uani 1 1 d . . . . .
H31 H 0.8395 0.3892 0.8674 0.050 Uiso 1 1 calc R U . . .
H31A H 0.8049 0.4500 0.7948 0.050 Uiso 1 1 calc R U . . .
H31B H 0.7651 0.3195 0.7801 0.050 Uiso 1 1 calc R U . . .
C32 C 0.8736(3) -0.44009(18) 0.61701(17) 0.0340(6) Uani 1 1 d . . . . .
H32 H 0.9707 -0.4274 0.6370 0.051 Uiso 1 1 calc R U . . .
H32A H 0.8642 -0.4695 0.5565 0.051 Uiso 1 1 calc R U . . .
H32B H 0.8188 -0.4926 0.6457 0.051 Uiso 1 1 calc R U . . .
C33 C 0.3118(2) 0.0792(2) 0.68965(14) 0.0284(6) Uani 1 1 d . . . . .
H33 H 0.2405 0.1101 0.6695 0.034 Uiso 1 1 calc R U . . .
B1 B 0.6863(3) -0.0150(2) 0.69300(15) 0.0210(6) Uani 1 1 d . . . . .
C34 C 0.3764(3) 0.4088(2) 0.91801(15) 0.0354(6) Uani 1 1 d . . . . .
H34 H 0.2885 0.4135 0.9388 0.042 Uiso 1 1 calc R U . . .
C35 C 0.3605(3) 0.2282(2) 0.96328(17) 0.0415(7) Uani 1 1 d . . . . .
H35 H 0.3333 0.1616 0.9198 0.062 Uiso 1 1 calc R U . . .
H35A H 0.2781 0.2493 0.9884 0.062 Uiso 1 1 calc R U . . .
H35B H 0.4215 0.2146 1.0067 0.062 Uiso 1 1 calc R U . . .
C36 C 0.4442(3) 0.4909(2) 0.88139(17) 0.0396(7) Uani 1 1 d . . . . .
H36 H 0.4033 0.5518 0.8774 0.048 Uiso 1 1 calc R U . . .
B2 B 0.7185(3) 0.2310(2) 0.97195(16) 0.0216(6) Uani 1 1 d . . . . .
C37 C 1.1084(3) 0.3713(2) 0.65882(18) 0.0420(7) Uani 1 1 d . . . . .
H37 H 1.0732 0.4089 0.6183 0.063 Uiso 1 1 calc R U . . .
H37A H 1.1907 0.3448 0.6384 0.063 Uiso 1 1 calc R U . . .
H37B H 1.1322 0.4224 0.7128 0.063 Uiso 1 1 calc R U . . .
C38 C 0.1826(2) -0.1100(2) 0.63281(14) 0.0309(6) Uani 1 1 d . . . . .
H38 H 0.1030 -0.0813 0.6231 0.037 Uiso 1 1 calc R U . . .
C39 C 0.2918(2) -0.2628(2) 0.62744(15) 0.0319(6) Uani 1 1 d . . . . .
H39 H 0.2870 -0.3396 0.6139 0.038 Uiso 1 1 calc R U . . .
C40 C 0.5713(3) 0.4843(2) 0.85071(16) 0.0357(6) Uani 1 1 d . . . . .
H40 H 0.6172 0.5413 0.8256 0.043 Uiso 1 1 calc R U . . .
C41 C 0.7369(3) 0.1343(2) 1.12744(16) 0.0417(7) Uani 1 1 d . . . . .
H41 H 0.6548 0.1666 1.1245 0.063 Uiso 1 1 calc R U . . .
H41A H 0.7771 0.1529 1.1852 0.063 Uiso 1 1 calc R U . . .
H41B H 0.7110 0.0546 1.1094 0.063 Uiso 1 1 calc R U . . .
C42 C 0.8661(3) 0.3663(2) 1.17253(17) 0.0488(8) Uani 1 1 d . . . . .
H42 H 0.8812 0.4451 1.1742 0.073 Uiso 1 1 calc R U . . .
H42A H 0.9389 0.3507 1.2075 0.073 Uiso 1 1 calc R U . . .
H42B H 0.7762 0.3424 1.1937 0.073 Uiso 1 1 calc R U . . .
C43 C 0.5092(12) 0.4157(8) 0.6360(5) 0.058(3) Uani 0.5 1 d D . P A -1
H43 H 0.5328 0.3509 0.6524 0.087 Uiso 0.5 1 calc R U P A -1
H44 H 0.5700 0.4816 0.6682 0.087 Uiso 0.5 1 calc R U P A -1
H45 H 0.4131 0.4189 0.6475 0.087 Uiso 0.5 1 calc R U P A -1
C44 C 0.5274(6) 0.4089(5) 0.5417(4) 0.0398(14) Uani 0.5 1 d D . P A -1
H46 H 0.6241 0.4042 0.5302 0.048 Uiso 0.5 1 calc R U P A -1
H47 H 0.4672 0.3415 0.5095 0.048 Uiso 0.5 1 calc R U P A -1
C45 C 0.4917(19) 0.5086(11) 0.5120(7) 0.035(2) Uani 0.5 1 d D . P A -1
H48 H 0.3913 0.5060 0.5143 0.042 Uiso 0.5 1 calc R U P A -1
H49 H 0.5397 0.5762 0.5506 0.042 Uiso 0.5 1 calc R U P A -1
C46 C 0.5329(6) 0.5130(4) 0.4226(4) 0.0407(14) Uani 0.5 1 d D . P A -1
H50 H 0.6321 0.5110 0.4191 0.049 Uiso 0.5 1 calc R U P A -1
H51 H 0.4802 0.4479 0.3832 0.049 Uiso 0.5 1 calc R U P A -1
C47 C 0.5050(12) 0.6163(6) 0.3969(6) 0.053(3) Uani 0.5 1 d D . P A -1
H52 H 0.5322 0.6168 0.3396 0.079 Uiso 0.5 1 calc R U P A -1
H53 H 0.4065 0.6178 0.3993 0.079 Uiso 0.5 1 calc R U P A -1
H54 H 0.5583 0.6808 0.4352 0.079 Uiso 0.5 1 calc R U P A -1

loop_
_atom_site_aniso_label
_atom_site_aniso_U_11
_atom_site_aniso_U_22
_atom_site_aniso_U_33
_atom_site_aniso_U_23
_atom_site_aniso_U_13
_atom_site_aniso_U_12
O1 0.0292(9) 0.0242(8) 0.0180(8) 0.0040(7) -0.0022(7) 0.0110(7)
N1 0.0259(10) 0.0230(10) 0.0203(10) 0.0044(8) 0.0010(8) 0.0125(8)
O2 0.0376(10) 0.0310(9) 0.0249(9) 0.0001(8) -0.0064(8) 0.0197(8)
C1 0.0242(12) 0.0223(12) 0.0223(12) 0.0071(10) 0.0036(10) 0.0117(10)
C2 0.0177(11) 0.0318(13) 0.0169(11) 0.0058(10) 0.0022(9) 0.0063(10)
N2 0.0193(10) 0.0254(10) 0.0183(10) 0.0039(8) -0.0007(8) 0.0097(8)
C3 0.0184(11) 0.0243(12) 0.0235(12) 0.0031(10) 0.0053(9) 0.0097(10)
C4 0.0148(11) 0.0228(11) 0.0206(11) 0.0068(9) 0.0015(9) 0.0053(9)
C5 0.0202(11) 0.0236(11) 0.0178(12) 0.0042(10) 0.0035(9) 0.0094(10)
C6 0.0305(14) 0.0368(14) 0.0215(13) 0.0058(11) 0.0039(10) 0.0166(11)
C7 0.0163(11) 0.0242(12) 0.0239(12) 0.0090(10) 0.0012(9) 0.0031(10)
C8 0.0308(14) 0.0202(12) 0.0326(14) 0.0010(11) 0.0121(11) 0.0075(11)
C9 0.0276(13) 0.0234(12) 0.0200(12) 0.0059(10) 0.0002(10) 0.0138(10)
C10 0.0310(13) 0.0246(12) 0.0236(13) 0.0036(10) -0.0009(10) 0.0103(11)
C11 0.0313(13) 0.0341(13) 0.0185(12) 0.0056(10) 0.0046(10) 0.0210(11)
C12 0.0161(11) 0.0218(12) 0.0310(13) 0.0050(10) 0.0010(10) 0.0036(10)
C13 0.0222(12) 0.0376(14) 0.0165(12) 0.0064(10) 0.0032(9) 0.0096(11)
C14 0.0391(15) 0.0240(12) 0.0240(13) 0.0078(10) 0.0093(11) 0.0139(11)
C15 0.0305(13) 0.0235(12) 0.0224(12) 0.0046(10) 0.0061(10) 0.0151(11)
C16 0.0261(13) 0.0283(13) 0.0247(13) 0.0050(10) -0.0003(10) 0.0090(11)
C17 0.0232(12) 0.0230(12) 0.0204(12) 0.0021(10) 0.0036(9) 0.0113(10)
C18 0.0201(12) 0.0389(14) 0.0299(14) 0.0087(11) -0.0003(10) 0.0129(11)
C19 0.0338(14) 0.0309(13) 0.0267(14) -0.0002(11) -0.0077(11) 0.0142(11)
C20 0.0301(13) 0.0282(12) 0.0151(11) 0.0038(10) -0.0053(10) 0.0118(11)
C21 0.0222(12) 0.0267(12) 0.0217(12) 0.0014(10) 0.0008(9) 0.0081(10)
C22 0.0218(12) 0.0249(12) 0.0304(13) 0.0113(11) -0.0002(10) 0.0038(10)
C23 0.0327(14) 0.0356(14) 0.0260(13) 0.0149(11) 0.0057(10) 0.0161(11)
C24 0.0289(13) 0.0333(13) 0.0263(13) 0.0132(11) 0.0047(10) 0.0113(11)
C25 0.0183(11) 0.0245(12) 0.0212(12) 0.0040(10) -0.0009(9) 0.0056(10)
C26 0.0348(14) 0.0348(14) 0.0312(14) 0.0076(12) -0.0046(11) 0.0162(12)
C27 0.0423(15) 0.0350(14) 0.0237(13) 0.0113(11) 0.0069(11) 0.0161(12)
C28 0.0216(12) 0.0274(13) 0.0298(13) 0.0008(11) 0.0041(10) 0.0076(10)
C29 0.0215(13) 0.0449(16) 0.0287(14) 0.0060(12) 0.0006(11) -0.0011(12)
C30 0.0392(16) 0.0358(15) 0.0524(19) 0.0137(14) -0.0119(14) 0.0026(13)
C31 0.0318(14) 0.0327(14) 0.0369(15) 0.0091(12) 0.0065(12) 0.0077(12)
C32 0.0378(15) 0.0228(13) 0.0424(16) 0.0048(12) 0.0012(12) 0.0109(11)
C33 0.0261(13) 0.0445(15) 0.0200(12) 0.0089(11) 0.0019(10) 0.0183(12)
B1 0.0227(14) 0.0298(14) 0.0139(12) 0.0069(11) 0.0003(10) 0.0111(12)
C34 0.0349(15) 0.0483(16) 0.0286(14) 0.0034(13) 0.0042(11) 0.0269(13)
C35 0.0381(16) 0.0558(17) 0.0411(16) 0.0206(14) 0.0174(13) 0.0229(14)
C36 0.0521(18) 0.0346(15) 0.0389(16) 0.0060(13) -0.0001(13) 0.0278(13)
B2 0.0238(14) 0.0205(13) 0.0220(14) 0.0053(11) 0.0067(11) 0.0067(11)
C37 0.0469(17) 0.0283(14) 0.0461(17) 0.0006(13) 0.0123(14) 0.0018(13)
C38 0.0175(12) 0.0516(16) 0.0249(13) 0.0091(12) 0.0013(10) 0.0085(12)
C39 0.0295(14) 0.0359(14) 0.0284(14) 0.0063(12) -0.0015(11) 0.0026(12)
C40 0.0465(17) 0.0304(14) 0.0361(15) 0.0117(12) 0.0068(13) 0.0165(13)
C41 0.0396(16) 0.0594(18) 0.0300(15) 0.0187(14) 0.0059(12) 0.0092(14)
C42 0.058(2) 0.0519(18) 0.0359(17) -0.0063(14) -0.0129(14) 0.0289(15)
C43 0.052(6) 0.070(7) 0.041(5) 0.001(4) 0.011(4) -0.007(5)
C44 0.038(3) 0.037(3) 0.040(3) 0.005(3) 0.001(3) 0.000(3)
C45 0.024(4) 0.033(4) 0.045(7) -0.009(5) 0.007(5) 0.013(3)
C46 0.029(3) 0.035(3) 0.055(4) 0.009(3) -0.005(3) -0.001(3)
C47 0.052(5) 0.033(4) 0.073(8) 0.010(5) -0.017(6) 0.012(4)

loop_
_atom_type_symbol
_atom_type_description
_atom_type_scat_dispersion_real
_atom_type_scat_dispersion_imag
_atom_type_scat_source
C C 0.0033 0.0016 'International Tables Vol C Tables 4.2.6.8 and 6.1.1.4'
H H 0.0000 0.0000 'International Tables Vol C Tables 4.2.6.8 and 6.1.1.4'
B B 0.0013 0.0007 'International Tables Vol C Tables 4.2.6.8 and 6.1.1.4'
N N 0.0061 0.0033 'International Tables Vol C Tables 4.2.6.8 and 6.1.1.4'
O O 0.0106 0.0060 'International Tables Vol C Tables 4.2.6.8 and 6.1.1.4'

loop_
_geom_angle_atom_site_label_1
_geom_angle_atom_site_label_2
_geom_angle_atom_site_label_3
_geom_angle
B2 O1 C20 106.05(17)
C1 N1 B2 117.79(19)
C1 N1 C9 122.55(18)
B2 N1 C9 119.61(18)
B2 O2 C19 105.16(18)
C5 C1 N1 130.7(2)
C5 C1 H1 114.7
N1 C1 H1 114.7
C16 C2 C13 119.1(2)
C16 C2 N2 123.4(2)
C13 C2 N2 117.4(2)
B1 N2 C2 126.55(18)
B1 N2 C5 118.73(18)
C2 N2 C5 114.43(17)
C28 C3 C17 120.6(2)
C28 C3 C18 117.6(2)
C17 C3 C18 121.77(19)
C25 C4 C7 117.5(2)
C25 C4 B1 122.40(19)
C7 C4 B1 120.06(19)
C1 C5 C11 129.4(2)
C1 C5 N2 113.95(19)
C11 C5 N2 116.42(18)
C9 C6 C34 118.0(2)
C9 C6 C35 120.8(2)
C34 C6 C35 121.2(2)
C22 C7 C4 119.9(2)
C22 C7 C24 118.2(2)
C4 C7 C24 121.9(2)
C28 C8 C14 117.9(2)
C28 C8 C37 120.3(2)
C14 C8 C37 121.8(2)
C6 C9 C10 122.2(2)
C6 C9 N1 119.0(2)
C10 C9 N1 118.7(2)
C40 C10 C9 117.2(2)
C40 C10 C31 122.1(2)
C9 C10 C31 120.7(2)
C33 C11 C5 119.1(2)
C33 C11 H11 120.4
C5 C11 H11 120.4
C22 C12 C21 117.6(2)
C22 C12 C32 121.3(2)
C21 C12 C32 121.1(2)
C38 C13 C2 119.2(2)
C38 C13 C33 121.0(2)
C2 C13 C33 119.8(2)
C8 C14 C15 121.5(2)
C8 C14 H14 119.3
C15 C14 H14 119.3
C14 C15 C17 121.1(2)
C14 C15 C23 116.9(2)
C17 C15 C23 122.0(2)
C39 C16 C2 120.1(2)
C39 C16 H16 120.0
C2 C16 H16 120.0
C15 C17 C3 116.7(2)
C15 C17 B1 119.5(2)
C3 C17 B1 123.5(2)
C3 C18 H18 109.5
C3 C18 H18A 109.5
H18 C18 H18A 109.5
C3 C18 H18B 109.5
H18 C18 H18B 109.5
H18A C18 H18B 109.5
O2 C19 C42 108.7(2)
O2 C19 C30 106.4(2)
C42 C19 C30 110.5(2)
O2 C19 C20 102.03(17)
C42 C19 C20 115.6(2)
C30 C19 C20 112.7(2)
O1 C20 C26 108.72(19)
O1 C20 C41 107.51(18)
C26 C20 C41 110.8(2)
O1 C20 C19 101.64(17)
C26 C20 C19 114.4(2)
C41 C20 C19 113.1(2)
C12 C21 C25 122.0(2)
C12 C21 H21 119.0
C25 C21 H21 119.0
C12 C22 C7 122.4(2)
C12 C22 H22 118.8
C7 C22 H22 118.8
C15 C23 H23 109.5
C15 C23 H23A 109.5
H23 C23 H23A 109.5
C15 C23 H23B 109.5
H23 C23 H23B 109.5
H23A C23 H23B 109.5
C7 C24 H24 109.5
C7 C24 H24A 109.5
H24 C24 H24A 109.5
C7 C24 H24B 109.5
H24 C24 H24B 109.5
H24A C24 H24B 109.5
C21 C25 C4 120.5(2)
C21 C25 C27 117.6(2)
C4 C25 C27 121.8(2)
C20 C26 H26 109.5
C20 C26 H26A 109.5
H26 C26 H26A 109.5
C20 C26 H26B 109.5
H26 C26 H26B 109.5
H26A C26 H26B 109.5
C25 C27 H27 109.5
C25 C27 H27A 109.5
H27 C27 H27A 109.5
C25 C27 H27B 109.5
H27 C27 H27B 109.5
H27A C27 H27B 109.5
C8 C28 C3 122.1(2)
C8 C28 H28 118.9
C3 C28 H28 118.9
C38 C29 C39 119.5(2)
C38 C29 H29 120.3
C39 C29 H29 120.3
C19 C30 H30 109.5
C19 C30 H30A 109.5
H30 C30 H30A 109.5
C19 C30 H30B 109.5
H30 C30 H30B 109.5
H30A C30 H30B 109.5
C10 C31 H31 109.5
C10 C31 H31A 109.5
H31 C31 H31A 109.5
C10 C31 H31B 109.5
H31 C31 H31B 109.5
H31A C31 H31B 109.5
C12 C32 H32 109.5
C12 C32 H32A 109.5
H32 C32 H32A 109.5
C12 C32 H32B 109.5
H32 C32 H32B 109.5
H32A C32 H32B 109.5
C11 C33 C13 120.4(2)
C11 C33 H33 119.8
C13 C33 H33 119.8
N2 B1 C17 119.1(2)
N2 B1 C4 122.1(2)
C17 B1 C4 118.8(2)
C36 C34 C6 121.0(2)
C36 C34 H34 119.5
C6 C34 H34 119.5
C6 C35 H35 109.5
C6 C35 H35A 109.5
H35 C35 H35A 109.5
C6 C35 H35B 109.5
H35 C35 H35B 109.5
H35A C35 H35B 109.5
C40 C36 C34 119.7(2)
C40 C36 H36 120.1
C34 C36 H36 120.1
O2 B2 O1 114.0(2)
O2 B2 N1 123.0(2)
O1 B2 N1 123.0(2)
C8 C37 H37 109.5
C8 C37 H37A 109.5
H37 C37 H37A 109.5
C8 C37 H37B 109.5
H37 C37 H37B 109.5
H37A C37 H37B 109.5
C29 C38 C13 121.0(2)
C29 C38 H38 119.5
C13 C38 H38 119.5
C29 C39 C16 121.2(2)
C29 C39 H39 119.4
C16 C39 H39 119.4
C36 C40 C10 121.8(2)
C36 C40 H40 119.1
C10 C40 H40 119.1
C20 C41 H41 109.5
C20 C41 H41A 109.5
H41 C41 H41A 109.5
C20 C41 H41B 109.5
H41 C41 H41B 109.5
H41A C41 H41B 109.5
C19 C42 H42 109.5
C19 C42 H42A 109.5
H42 C42 H42A 109.5
C19 C42 H42B 109.5
H42 C42 H42B 109.5
H42A C42 H42B 109.5
C44 C43 H43 109.5
C44 C43 H44 109.5
H43 C43 H44 109.5
C44 C43 H45 109.5
H43 C43 H45 109.5
H44 C43 H45 109.5
C45 C44 C43 112.1(7)
C45 C44 H46 109.2
C43 C44 H46 109.2
C45 C44 H47 109.2
C43 C44 H47 109.2
H46 C44 H47 107.9
C46 C45 C44 112.5(6)
C46 C45 H48 109.1
C44 C45 H48 109.1
C46 C45 H49 109.1
C44 C45 H49 109.1
H48 C45 H49 107.8
C47 C46 C45 111.4(7)
C47 C46 H50 109.4
C45 C46 H50 109.4
C47 C46 H51 109.4
C45 C46 H51 109.4
H50 C46 H51 108.0
C46 C47 H52 109.5
C46 C47 H53 109.5
H52 C47 H53 109.5
C46 C47 H54 109.5
H52 C47 H54 109.5
H53 C47 H54 109.5

loop_
_geom_bond_atom_site_label_1
_geom_bond_atom_site_label_2
_geom_bond_distance
O1 B2 1.373(3)
O1 C20 1.460(3)
N1 C1 1.404(3)
N1 B2 1.426(3)
N1 C9 1.444(3)
O2 B2 1.372(3)
O2 C19 1.472(3)
C1 C5 1.346(3)
C1 H1 0.9500
C2 C16 1.394(3)
C2 C13 1.414(3)
C2 N2 1.446(3)
N2 B1 1.434(3)
N2 C5 1.453(3)
C3 C28 1.392(3)
C3 C17 1.421(3)
C3 C18 1.513(3)
C4 C25 1.414(3)
C4 C7 1.420(3)
C4 B1 1.589(3)
C5 C11 1.447(3)
C6 C9 1.394(3)
C6 C34 1.397(3)
C6 C35 1.504(3)
C7 C22 1.397(3)
C7 C24 1.512(3)
C8 C28 1.388(3)
C8 C14 1.389(3)
C8 C37 1.517(3)
C9 C10 1.399(3)
C10 C40 1.395(3)
C10 C31 1.504(3)
C11 C33 1.341(3)
C11 H11 0.9500
C12 C22 1.386(3)
C12 C21 1.387(3)
C12 C32 1.513(3)
C13 C38 1.401(3)
C13 C33 1.456(3)
C14 C15 1.396(3)
C14 H14 0.9500
C15 C17 1.418(3)
C15 C23 1.531(3)
C16 C39 1.383(3)
C16 H16 0.9500
C17 B1 1.584(3)
C18 H18 0.9800
C18 H18A 0.9800
C18 H18B 0.9800
C19 C42 1.504(3)
C19 C30 1.532(4)
C19 C20 1.554(3)
C20 C26 1.510(3)
C20 C41 1.520(3)
C21 C25 1.395(3)
C21 H21 0.9500
C22 H22 0.9500
C23 H23 0.9800
C23 H23A 0.9800
C23 H23B 0.9800
C24 H24 0.9800
C24 H24A 0.9800
C24 H24B 0.9800
C25 C27 1.513(3)
C26 H26 0.9800
C26 H26A 0.9800
C26 H26B 0.9800
C27 H27 0.9800
C27 H27A 0.9800
C27 H27B 0.9800
C28 H28 0.9500
C29 C38 1.374(4)
C29 C39 1.382(3)
C29 H29 0.9500
C30 H30 0.9800
C30 H30A 0.9800
C30 H30B 0.9800
C31 H31 0.9800
C31 H31A 0.9800
C31 H31B 0.9800
C32 H32 0.9800
C32 H32A 0.9800
C32 H32B 0.9800
C33 H33 0.9500
C34 C36 1.379(4)
C34 H34 0.9500
C35 H35 0.9800
C35 H35A 0.9800
C35 H35B 0.9800
C36 C40 1.377(4)
C36 H36 0.9500
C37 H37 0.9800
C37 H37A 0.9800
C37 H37B 0.9800
C38 H38 0.9500
C39 H39 0.9500
C40 H40 0.9500
C41 H41 0.9800
C41 H41A 0.9800
C41 H41B 0.9800
C42 H42 0.9800
C42 H42A 0.9800
C42 H42B 0.9800
C43 C44 1.543(7)
C43 H43 0.9800
C43 H44 0.9800
C43 H45 0.9800
C44 C45 1.538(9)
C44 H46 0.9900
C44 H47 0.9900
C45 C46 1.534(8)
C45 H48 0.9900
C45 H49 0.9900
C46 C47 1.525(8)
C46 H50 0.9900
C46 H51 0.9900
C47 H52 0.9800
C47 H53 0.9800
C47 H54 0.9800

loop_
_geom_torsion_atom_site_label_1
_geom_torsion_atom_site_label_2
_geom_torsion_atom_site_label_3
_geom_torsion_atom_site_label_4
_geom_torsion
B2 N1 C1 C5 178.4(2)
C9 N1 C1 C5 -4.2(4)
C16 C2 N2 B1 34.3(3)
C13 C2 N2 B1 -143.3(2)
C16 C2 N2 C5 -152.0(2)
C13 C2 N2 C5 30.4(3)
N1 C1 C5 C11 -12.6(4)
N1 C1 C5 N2 172.9(2)
B1 N2 C5 C1 -52.2(3)
C2 N2 C5 C1 133.5(2)
B1 N2 C5 C11 132.5(2)
C2 N2 C5 C11 -41.7(3)
C25 C4 C7 C22 1.2(3)
B1 C4 C7 C22 -175.8(2)
C25 C4 C7 C24 -178.45(19)
B1 C4 C7 C24 4.6(3)
C34 C6 C9 C10 0.1(3)
C35 C6 C9 C10 178.6(2)
C34 C6 C9 N1 179.1(2)
C35 C6 C9 N1 -2.5(3)
C1 N1 C9 C6 90.9(3)
B2 N1 C9 C6 -91.7(3)
C1 N1 C9 C10 -90.1(3)
B2 N1 C9 C10 87.3(3)
C6 C9 C10 C40 0.2(3)
N1 C9 C10 C40 -178.7(2)
C6 C9 C10 C31 -179.6(2)
N1 C9 C10 C31 1.4(3)
C1 C5 C11 C33 -148.6(2)
N2 C5 C11 C33 25.8(3)
C16 C2 C13 C38 0.3(3)
N2 C2 C13 C38 178.02(19)
C16 C2 C13 C33 178.6(2)
N2 C2 C13 C33 -3.7(3)
C28 C8 C14 C15 0.9(3)
C37 C8 C14 C15 -180.0(2)
C8 C14 C15 C17 -2.0(3)
C8 C14 C15 C23 178.9(2)
C13 C2 C16 C39 -0.2(3)
N2 C2 C16 C39 -177.8(2)
C14 C15 C17 C3 0.4(3)
C23 C15 C17 C3 179.45(19)
C14 C15 C17 B1 -173.6(2)
C23 C15 C17 B1 5.5(3)
C28 C3 C17 C15 2.3(3)
C18 C3 C17 C15 -178.7(2)
C28 C3 C17 B1 176.0(2)
C18 C3 C17 B1 -5.0(3)
B2 O2 C19 C42 -149.8(2)
B2 O2 C19 C30 91.1(2)
B2 O2 C19 C20 -27.2(2)
B2 O1 C20 C26 -147.6(2)
B2 O1 C20 C41 92.3(2)
B2 O1 C20 C19 -26.7(2)
O2 C19 C20 O1 32.8(2)
C42 C19 C20 O1 150.5(2)
C30 C19 C20 O1 -81.0(2)
O2 C19 C20 C26 149.70(19)
C42 C19 C20 C26 -92.5(3)
C30 C19 C20 C26 36.0(3)
O2 C19 C20 C41 -82.2(2)
C42 C19 C20 C41 35.6(3)
C30 C19 C20 C41 164.1(2)
C22 C12 C21 C25 1.2(3)
C32 C12 C21 C25 -177.8(2)
C21 C12 C22 C7 1.3(3)
C32 C12 C22 C7 -179.7(2)
C4 C7 C22 C12 -2.5(3)
C24 C7 C22 C12 177.2(2)
C12 C21 C25 C4 -2.4(3)
C12 C21 C25 C27 179.4(2)
C7 C4 C25 C21 1.2(3)
B1 C4 C25 C21 178.1(2)
C7 C4 C25 C27 179.3(2)
B1 C4 C25 C27 -3.9(3)
C14 C8 C28 C3 1.8(3)
C37 C8 C28 C3 -177.3(2)
C17 C3 C28 C8 -3.5(3)
C18 C3 C28 C8 177.5(2)
C5 C11 C33 C13 2.0(3)
C38 C13 C33 C11 164.8(2)
C2 C13 C33 C11 -13.5(3)
C2 N2 B1 C17 145.8(2)
C5 N2 B1 C17 -27.7(3)
C2 N2 B1 C4 -32.6(3)
C5 N2 B1 C4 153.9(2)
C15 C17 B1 N2 -62.7(3)
C3 C17 B1 N2 123.7(2)
C15 C17 B1 C4 115.8(2)
C3 C17 B1 C4 -57.8(3)
C25 C4 B1 N2 118.6(2)
C7 C4 B1 N2 -64.6(3)
C25 C4 B1 C17 -59.9(3)
C7 C4 B1 C17 116.9(2)
C9 C6 C34 C36 -0.4(4)
C35 C6 C34 C36 -178.8(2)
C6 C34 C36 C40 0.3(4)
C19 O2 B2 O1 11.6(3)
C19 O2 B2 N1 -168.1(2)
C20 O1 B2 O2 10.7(3)
C20 O1 B2 N1 -169.6(2)
C1 N1 B2 O2 175.0(2)
C9 N1 B2 O2 -2.5(3)
C1 N1 B2 O1 -4.7(3)
C9 N1 B2 O1 177.7(2)
C39 C29 C38 C13 0.1(4)
C2 C13 C38 C29 -0.2(3)
C33 C13 C38 C29 -178.5(2)
C38 C29 C39 C16 -0.1(4)
C2 C16 C39 C29 0.1(4)
C34 C36 C40 C10 0.0(4)
C9 C10 C40 C36 -0.3(4)
C31 C10 C40 C36 179.5(2)
C43 C44 C45 C46 170.1(10)
C44 C45 C46 C47 -176.3(10)
